data_1011228
loop_
_publ_author_name
'Wyckoff, R. W. G.'

_publ_section_title
;
 The crystal structures of some carbonates of the calcite group
;
_journal_coden_ASTM AJSCAP
_journal_name_full 'American Journal of Science'
_journal_page_first 317
_journal_page_last 360
_journal_paper_doi 10.2475/ajs.s4-50.299.317
_journal_volume 50
_journal_year 1920
_chemical_compound_source 'from Lake Co., Colorado'
_chemical_formula_structural 'Mn (C O3)'
_chemical_formula_sum 'C Mn O3'
_chemical_name_mineral Rhodochrosite
_chemical_name_systematic 'Manganese carbonate'
_symmetry_cell_setting trigonal
_symmetry_Int_Tables_number 167
_symmetry_space_group_name_H-M 'R -3 c RS'
_cell_angle_alpha 47.77
_cell_angle_beta 47.77
_cell_angle_gamma 47.77
_cell_formula_units_Z 2
_cell_length_a 5.84
_cell_length_b 5.84
_cell_length_c 5.84
_cell_volume 100.0
_exptl_crystal_density_meas 3.85
_cod_depositor_comments
;
 Updating bibliography and correcting the summary chemical formula.

 Antanas Vaitkus,
 2018-07-06
;
_cod_database_code 1011228

loop_
_symmetry_equiv_pos_as_xyz
x,y,z
z,x,y
y,z,x
-y,-x,-z
-x,-z,-y
-z,-y,-x
1/2-x,1/2-y,1/2-z
1/2-y,1/2-z,1/2-x
1/2-z,1/2-x,1/2-y
1/2+y,1/2+x,1/2+z
1/2+x,1/2+z,1/2+y
1/2+z,1/2+y,1/2+x

loop_
_atom_site_label
_atom_site_type_symbol
_atom_site_symmetry_multiplicity
_atom_site_Wyckoff_symbol
_atom_site_fract_x
_atom_site_fract_y
_atom_site_fract_z
_atom_site_occupancy
_atom_site_attached_hydrogens
_atom_site_calc_flag
Mn1 Mn2+ 2 b 0.25 0.25 0.25 1. 0 d
C1 C4+ 2 a 0. 0. 0. 1. 0 d
O1 O2- 6 e 0.27 -0.27 0. 1. 0 d

loop_
_atom_type_symbol
_atom_type_oxidation_number
Mn2+ 2
C4+ 4
O2- -2

loop_
_cod_related_entry_id
_cod_related_entry_database
_cod_related_entry_code
1 ChemSpider 8329682
